data_7239826
loop_
_publ_author_name
'Smokrovi\'c, Kristina'
'Stilinovic, Vladimir'

_publ_section_title
;
 Stoichiometry of Adamantylamine-Trinitrophloroglucinol Salts Controlled
 by Solvate Formation
;
_journal_name_full CrystEngComm
_journal_paper_doi 10.1039/C9CE01957J
_journal_year 2020
_chemical_formula_moiety '2(C6 H N3 O9), 4(C10 H18 N), 2(C2 H2 F3 O)'
_chemical_formula_sum 'C56 H78 F6 N10 O20'
_chemical_formula_weight 1325.28
_chemical_name_common 'adamantan-1-aminium hidrohentrinitrophloroglucinolate 2,2,2-trifluoroethanol solvate'
_chemical_name_systematic 'adamantan-1-aminium 5-hydroxytrinitrobenzene-1,3-bis(olate) 2,2,2-trifluoroethanol solvate'
_space_group_crystal_system monoclinic
_space_group_IT_number 14
_space_group_name_Hall '-P 2yn'
_space_group_name_H-M_alt 'P 1 21/n 1'
_atom_sites_solution_hydrogens geom
_audit_creation_date 2018-07-16
_audit_creation_method
;
Olex2 1.2
(compiled May 29 2018 13:30:08 for OlexSys, GUI svn.r5506)
;
_audit_update_record
;
2018-07-17 deposited with the CCDC.	2020-01-23 downloaded from the CCDC.
;
_cell_angle_alpha 90
_cell_angle_beta 103.005(4)
_cell_angle_gamma 90
_cell_formula_units_Z 4
_cell_length_a 17.5039(7)
_cell_length_b 18.8674(6)
_cell_length_c 20.3861(7)
_cell_measurement_reflns_used 3421
_cell_measurement_temperature 293(2)
_cell_measurement_theta_max 40.7373
_cell_measurement_theta_min 4.0451
_cell_volume 6559.9(4)
_computing_cell_refinement 'CrysAlisPro 1.171.38.43 (Rigaku OD, 2015)'
_computing_data_collection 'CrysAlisPro 1.171.38.43 (Rigaku OD, 2015)'
_computing_data_reduction 'CrysAlisPro 1.171.38.43 (Rigaku OD, 2015)'
_computing_molecular_graphics 'Olex2 (Dolomanov et al., 2009)'
_computing_publication_material 'Olex2 (Dolomanov et al., 2009)'
_computing_structure_refinement 'ShelXL (Sheldrick, 2015)'
_computing_structure_solution 'ShelXT (Sheldrick, 2015)'
_diffrn_ambient_temperature 293(2)
_diffrn_detector 'CCD plate'
_diffrn_detector_area_resol_mean 16.3426
_diffrn_detector_type Sapphire3
_diffrn_measured_fraction_theta_full 0.994
_diffrn_measured_fraction_theta_max 0.994
_diffrn_measurement_device 'four-circle diffractometer'
_diffrn_measurement_device_type 'Xcalibur, Sapphire3'
_diffrn_measurement_method '\w scans'
_diffrn_radiation_monochromator graphite
_diffrn_radiation_probe x-ray
_diffrn_radiation_type MoK\a
_diffrn_radiation_wavelength 0.71073
_diffrn_reflns_av_R_equivalents 0.0728
_diffrn_reflns_av_unetI/netI 0.0429
_diffrn_reflns_Laue_measured_fraction_full 0.994
_diffrn_reflns_Laue_measured_fraction_max 0.994
_diffrn_reflns_limit_h_max 20
_diffrn_reflns_limit_h_min -20
_diffrn_reflns_limit_k_max 22
_diffrn_reflns_limit_k_min -22
_diffrn_reflns_limit_l_max 24
_diffrn_reflns_limit_l_min -24
_diffrn_reflns_number 90384
_diffrn_reflns_point_group_measured_fraction_full 0.994
_diffrn_reflns_point_group_measured_fraction_max 0.994
_diffrn_reflns_theta_full 24.999
_diffrn_reflns_theta_max 24.999
_diffrn_reflns_theta_min 4.152
_diffrn_source 'fine-focus sealed X-ray tube'
_diffrn_source_type 'Enhance (Mo) X-ray Source'
_exptl_absorpt_coefficient_mu 0.113
_exptl_crystal_colour orange
_exptl_crystal_colour_primary orange
_exptl_crystal_density_diffrn 1.342
_exptl_crystal_description plates
_exptl_crystal_F_000 2792
_exptl_crystal_size_max 0.3
_exptl_crystal_size_mid 0.29
_exptl_crystal_size_min 0.05
_refine_diff_density_max 1.175
_refine_diff_density_min -0.706
_refine_diff_density_rms 0.099
_refine_ls_extinction_method none
_refine_ls_goodness_of_fit_ref 1.405
_refine_ls_hydrogen_treatment constr
_refine_ls_matrix_type full
_refine_ls_number_parameters 765
_refine_ls_number_reflns 11479
_refine_ls_number_restraints 38
_refine_ls_restrained_S_all 1332.199
_refine_ls_R_factor_all 0.1750
_refine_ls_R_factor_gt 0.1245
_refine_ls_shift/su_max 0.000
_refine_ls_shift/su_mean 0.000
_refine_ls_structure_factor_coef Fsqd
_refine_ls_weighting_details 'w=1/[\s^2^(Fo^2^)+(0.2000P)^2^] where P=(Fo^2^+2Fc^2^)/3'
_refine_ls_weighting_scheme calc
_refine_ls_wR_factor_gt 0.3587
_refine_ls_wR_factor_ref 0.3987
_reflns_Friedel_coverage 0.000
_reflns_number_gt 6719
_reflns_number_total 11479
_reflns_threshold_expression 'I > 2\s(I)'
_cod_data_source_file c9ce01957j2.cif
_cod_data_source_block vii
_cod_database_code 7239826
_shelx_shelxl_version_number 2018/3
_shelx_space_group_comment
;
The symmetry employed for this shelxl refinement is uniquely defined
by the following loop, which should always be used as a source of
symmetry information in preference to the above space-group names.
They are only intended as comments.
;
_olex2_refinement_description
;
1. Fixed Uiso
 At 1.2 times of:
  All C(H) groups, All C(H,H) groups, All N(H,H,H) groups
 At 1.5 times of:
  All O(H) groups
2. Restrained distances
 C2-F1 = C2-F2 = C2-F3
 1.332 with sigma of 0.00001
 C1-C2
 1.475 with sigma of 0.00001
 C5-F4 = C5-F5 = C5-F6
 1.332 with sigma of 0.00001
 C4-C5
 1.475 with sigma of 0.00001
 O2-C4
 1.348 with sigma of 0.00001
 O203-O1
 3.408 with sigma of 0.00001
 O1-C1
 1.343 with sigma of 0.02
 O1-O205_$1
 2.958 with sigma of 0.000001
 F1-F2 = F1-F3 = F2-F3
 2.132 with sigma of 0.00001
 O1-C1
 2.355 with sigma of 0.00001
 F4-F5 = F4-F6 = F5-F6
 2.132 with sigma of 0.00001
 O2-C5
 2.355 with sigma of 0.00001
3. Rigid bond restraints
 O2, C4, C5, F4, F5, F6
 with sigma for 1-2 distances of 0.000001 and sigma for 1-3 distances of
 0.000001
 C1, C2, O1, F1, F2, F3
 with sigma for 1-2 distances of 0.000001 and sigma for 1-3 distances of
 0.000001
4. Uiso/Uaniso restraints and constraints
Uanis(O202) \\sim Ueq, Uanis(O203) \\sim Ueq: with sigma of 0.00001 and sigma
for terminal atoms of 0.00002
Uanis(O205) \\sim Ueq: with sigma of 0.001 and sigma for terminal atoms of 0.002
5. Others
 Sof(O22A)=Sof(O23A)=1-FVAR(1)
 Sof(O202)=Sof(O203)=FVAR(1)
6.a Free rotating group:
 O2(C4,C5,F4,F6,F5), O1(C1,C2,F1,F3,F2)
6.b Ternary CH refined with riding coordinates:
 C32(H32), C37(H37), C35(H35), C22(H22), C27(H27), C25(H25), C17(H17),
 C42(H42), C15(H15), C47(H47), C12(H12), C45(H45)
6.c Secondary CH2 refined with riding coordinates:
 C39(H39A,H39B), C38(H38A,H38B), C31(H31A,H31B), C34(H34A,H34B), C21(H21A,
 H21B), C28(H28A,H28B), C29(H29A,H29B), C36(H36A,H36B), C33(H33A,H33B),
 C19(H19A,H19B), C18(H18A,H18B), C24(H24A,H24B), C23(H23A,H23B), C26(H26A,H26B),
  C11(H11A,H11B), C41(H41A,H41B), C44(H44A,H44B), C14(H14A,H14B), C13(H13A,
 H13B), C43(H43A,H43B), C49(H49A,H49B), C16(H16A,H16B), C46(H46A,H46B),
 C48(H48A,H48B), C4(H4A,H4B), C1(H1A,H1B)
6.d Idealised Me refined as rotating group:
 N10(H10A,H10B,H10C), N30(H30A,H30B,H30C), N20(H20A,H20B,H20C), N40(H40A,H40B,
 H40C)
6.e Idealised tetrahedral OH refined as rotating group:
 O101(H101), O201(H201)
;
_olex2_submission_special_instructions 'No special instructions were received'

loop_
_space_group_symop_operation_xyz
'x, y, z'
'-x+1/2, y+1/2, -z+1/2'
'-x, -y, -z'
'x-1/2, -y-1/2, z-1/2'

loop_
_atom_site_label
_atom_site_type_symbol
_atom_site_fract_x
_atom_site_fract_y
_atom_site_fract_z
_atom_site_U_iso_or_equiv
_atom_site_adp_type
_atom_site_occupancy
_atom_site_site_symmetry_order
_atom_site_calc_flag
_atom_site_refinement_flags_posn
_atom_site_refinement_flags_adp
_atom_site_refinement_flags_occupancy
_atom_site_disorder_assembly
_atom_site_disorder_group
O107 O 0.1455(2) 0.52640(15) 1.14602(16) 0.0484(8) Uani 1 1 d . . . . .
O104 O 0.12497(19) 0.28011(16) 1.12501(16) 0.0490(8) Uani 1 1 d . . . . .
O101 O 0.2242(2) 0.38775(18) 1.34154(16) 0.0595(10) Uani 1 1 d . . . . .
H101 H 0.234070 0.346404 1.352689 0.089 Uiso 1 1 calc GR . . . .
O207 O -0.1034(2) -0.07299(18) 0.8928(2) 0.0620(10) Uani 1 1 d . . . . .
O109 O 0.2312(3) 0.5689(2) 1.2706(2) 0.0760(12) Uani 1 1 d . . . . .
O204 O -0.1082(2) 0.1390(2) 1.01368(19) 0.0670(11) Uani 1 1 d . . . . .
N101 N 0.1979(3) 0.2629(2) 1.2645(2) 0.0528(11) Uani 1 1 d . . . . .
N102 N 0.0998(3) 0.4101(2) 1.0667(2) 0.0516(11) Uani 1 1 d . . . . .
N103 N 0.1983(2) 0.5186(2) 1.28787(19) 0.0477(10) Uani 1 1 d . . . . .
O103 O 0.1948(3) 0.20812(19) 1.2324(2) 0.0799(13) Uani 1 1 d . . . . .
N10 N 0.2237(2) 0.1663(2) 1.1018(2) 0.0481(10) Uani 1 1 d . . . . .
H10A H 0.197158 0.134386 1.073456 0.058 Uiso 1 1 calc GR . . . .
H10B H 0.190748 0.198979 1.110688 0.058 Uiso 1 1 calc GR . . . .
H10C H 0.247578 0.145034 1.139821 0.058 Uiso 1 1 calc GR . . . .
O102 O 0.2163(3) 0.2575(2) 1.3276(2) 0.0915(15) Uani 1 1 d . . . . .
O108 O 0.1759(3) 0.5196(2) 1.3397(2) 0.0876(15) Uani 1 1 d . . . . .
N30 N 0.0030(2) 0.1805(2) 1.1287(2) 0.0514(10) Uani 1 1 d . . . . .
H30A H -0.027463 0.170714 1.088555 0.062 Uiso 1 1 calc GR . . . .
H30B H 0.030405 0.142141 1.144897 0.062 Uiso 1 1 calc GR . . . .
H30C H 0.035714 0.215505 1.124649 0.062 Uiso 1 1 calc GR . . . .
O206 O -0.0789(3) 0.0122(3) 1.0701(2) 0.0851(13) Uani 1 1 d . . . . .
N202 N -0.1116(3) -0.0080(2) 1.0135(2) 0.0562(11) Uani 1 1 d . . . . .
O201 O -0.0887(4) 0.1495(2) 0.7879(2) 0.0908(14) Uani 1 1 d . . . . .
H201 H -0.097953 0.191187 0.794241 0.136 Uiso 1 1 calc GR . . . .
C105 C 0.1542(3) 0.4660(2) 1.1741(2) 0.0375(10) Uani 1 1 d . . . . .
C104 C 0.1342(3) 0.4029(2) 1.1375(2) 0.0401(11) Uani 1 1 d . . . . .
N20 N 0.0098(3) 0.6062(2) 1.1048(2) 0.0585(12) Uani 1 1 d . . . . .
H20A H 0.050298 0.576452 1.114540 0.070 Uiso 1 1 calc GR . . . .
H20B H 0.027445 0.650462 1.105101 0.070 Uiso 1 1 calc GR . . . .
H20C H -0.019298 0.596053 1.064168 0.070 Uiso 1 1 calc GR . . . .
C103 C 0.1458(3) 0.3337(2) 1.1623(2) 0.0382(10) Uani 1 1 d . . . . .
N203 N -0.0995(3) 0.0046(3) 0.7759(2) 0.0664(13) Uani 1 1 d . . . . .
N40 N 0.7160(3) 0.3980(2) 0.8517(2) 0.0567(11) Uani 1 1 d . . . . .
H40A H 0.675828 0.412267 0.819388 0.068 Uiso 1 1 calc GR . . . .
H40B H 0.729468 0.354137 0.842958 0.068 Uiso 1 1 calc GR . . . .
H40C H 0.756507 0.426964 0.853465 0.068 Uiso 1 1 calc GR . . . .
O205 O -0.15352(7) -0.06164(2) 1.00650(2) 0.0851(13) Uani 1 1 d D U . . .
O209 O -0.0837(3) -0.0575(3) 0.7706(2) 0.0908(15) Uani 1 1 d . . . . .
C102 C 0.1807(3) 0.3293(2) 1.2348(2) 0.0391(10) Uani 1 1 d . . . . .
C204 C -0.1032(3) 0.0316(3) 0.9563(2) 0.0481(12) Uani 1 1 d . . . . .
C106 C 0.1823(3) 0.4567(2) 1.2446(2) 0.0391(10) Uani 1 1 d . . . . .
C203 C -0.0978(3) 0.1052(3) 0.9629(3) 0.0490(12) Uani 1 1 d . . . . .
N201 N -0.0751(3) 0.2176(3) 0.9110(3) 0.0817(15) Uiso 1 1 d . . . . .
C205 C -0.1008(3) -0.0073(3) 0.8959(2) 0.0462(12) Uani 1 1 d . . . . .
C101 C 0.1953(3) 0.3911(2) 1.2750(2) 0.0419(11) Uani 1 1 d . . . . .
C206 C -0.0954(3) 0.0371(3) 0.8383(2) 0.0516(13) Uani 1 1 d . . . . .
C30 C -0.0468(3) 0.2026(3) 1.1757(2) 0.0462(11) Uani 1 1 d . . . . .
O106 O 0.1364(4) 0.3988(4) 1.0259(2) 0.133(2) Uani 1 1 d . . . . .
C201 C -0.0911(3) 0.1118(3) 0.8429(3) 0.0574(14) Uani 1 1 d . . . . .
C40 C 0.6925(3) 0.3991(2) 0.9180(2) 0.0445(11) Uani 1 1 d . . . . .
C202 C -0.0862(3) 0.1437(2) 0.9038(3) 0.0545(13) Uani 1 1 d . . . . .
C10 C 0.2840(3) 0.2013(3) 1.0702(2) 0.0468(12) Uani 1 1 d . . . . .
C39 C -0.1032(3) 0.1415(3) 1.1811(3) 0.0569(13) Uani 1 1 d . . . . .
H39A H -0.135055 0.130165 1.137000 0.068 Uiso 1 1 calc R . . . .
H39B H -0.073718 0.099577 1.199084 0.068 Uiso 1 1 calc R . . . .
C38 C -0.0935(3) 0.2680(3) 1.1480(3) 0.0564(13) Uani 1 1 d . . . . .
H38A H -0.058116 0.306336 1.143514 0.068 Uiso 1 1 calc R . . . .
H38B H -0.125968 0.257801 1.103782 0.068 Uiso 1 1 calc R . . . .
O105 O 0.0346(4) 0.4291(5) 1.0485(3) 0.170(4) Uani 1 1 d . . . . .
C20 C -0.0381(3) 0.5988(3) 1.1554(2) 0.0506(12) Uani 1 1 d . . . . .
C31 C 0.0037(3) 0.2195(3) 1.2441(2) 0.0568(13) Uani 1 1 d . . . . .
H31A H 0.039076 0.258087 1.240330 0.068 Uiso 1 1 calc R . . . .
H31B H 0.034970 0.178372 1.261645 0.068 Uiso 1 1 calc R . . . .
O208 O -0.1219(7) 0.0375(3) 0.7229(3) 0.177(4) Uani 1 1 d . . . . .
C32 C -0.0483(3) 0.2404(3) 1.2920(3) 0.0665(16) Uani 1 1 d . . . . .
H32 H -0.015324 0.250747 1.336590 0.080 Uiso 1 1 calc R . . . .
C37 C -0.1444(4) 0.2896(3) 1.1953(3) 0.0700(17) Uani 1 1 d . . . . .
H37 H -0.174475 0.331981 1.177695 0.084 Uiso 1 1 calc R . . . .
C34 C -0.0936(4) 0.3055(3) 1.2647(3) 0.0731(17) Uani 1 1 d . . . . .
H34A H -0.057622 0.343830 1.261629 0.088 Uiso 1 1 calc R . . . .
H34B H -0.126362 0.320175 1.294807 0.088 Uiso 1 1 calc R . . . .
C21 C 0.0135(3) 0.6099(4) 1.2264(3) 0.0695(16) Uani 1 1 d . . . . .
H21A H 0.035403 0.657328 1.230579 0.083 Uiso 1 1 calc R . . . .
H21B H 0.056458 0.576124 1.234754 0.083 Uiso 1 1 calc R . . . .
C28 C -0.1037(4) 0.6533(4) 1.1420(3) 0.0746(18) Uani 1 1 d . . . . .
H28A H -0.135832 0.647070 1.096956 0.090 Uiso 1 1 calc R . . . .
H28B H -0.081900 0.700765 1.145433 0.090 Uiso 1 1 calc R . . . .
C35 C -0.1554(4) 0.1649(3) 1.2279(3) 0.0684(16) Uani 1 1 d . . . . .
H35 H -0.191808 0.126355 1.231319 0.082 Uiso 1 1 calc R . . . .
O202 O -0.121(3) 0.252(3) 0.924(3) 0.098(3) Uani 0.115(8) 1 d . U P A 1
C29 C -0.0726(4) 0.5249(3) 1.1496(3) 0.0703(16) Uani 1 1 d . . . . .
H29A H -0.030833 0.489948 1.158078 0.084 Uiso 1 1 calc R . . . .
H29B H -0.104154 0.517329 1.104580 0.084 Uiso 1 1 calc R . . . .
C36 C -0.2015(4) 0.2286(4) 1.2007(3) 0.0765(18) Uani 1 1 d . . . . .
H36A H -0.235302 0.242303 1.230223 0.092 Uiso 1 1 calc R . . . .
H36B H -0.234142 0.218207 1.156609 0.092 Uiso 1 1 calc R . . . .
C33 C -0.1046(4) 0.1796(4) 1.2976(3) 0.0770(18) Uani 1 1 d . . . . .
H33A H -0.075133 0.137425 1.314945 0.092 Uiso 1 1 calc R . . . .
H33B H -0.137371 0.192522 1.328295 0.092 Uiso 1 1 calc R . . . .
O203 O -0.00754(3) 0.23550(3) 0.93168(3) 0.099(3) Uani 0.115(8) 1 d D U P A 1
C22 C -0.0388(4) 0.5989(4) 1.2785(3) 0.086(2) Uani 1 1 d . . . . .
H22 H -0.006564 0.604387 1.324202 0.104 Uiso 1 1 calc R . . . .
C19 C 0.2429(3) 0.2353(4) 1.0057(3) 0.086(2) Uani 1 1 d . . . . .
H19A H 0.205929 0.270486 1.014223 0.104 Uiso 1 1 calc R . . . .
H19B H 0.214364 0.199935 0.975235 0.104 Uiso 1 1 calc R . . . .
C27 C -0.1539(4) 0.6433(5) 1.1943(3) 0.094(3) Uani 1 1 d . . . . .
H27 H -0.196264 0.678378 1.185601 0.113 Uiso 1 1 calc R . . . .
C18 C 0.3403(4) 0.1455(4) 1.0553(4) 0.088(2) Uani 1 1 d . . . . .
H18A H 0.311741 0.110091 1.024898 0.105 Uiso 1 1 calc R . . . .
H18B H 0.366306 0.122042 1.096624 0.105 Uiso 1 1 calc R . . . .
C24 C -0.1029(5) 0.6558(4) 1.2657(3) 0.094(2) Uani 1 1 d . . . . .
H24A H -0.079584 0.702681 1.268749 0.112 Uiso 1 1 calc R . . . .
H24B H -0.134742 0.652305 1.298870 0.112 Uiso 1 1 calc R . . . .
C23 C -0.0740(5) 0.5265(4) 1.2711(4) 0.100(2) Uani 1 1 d . . . . .
H23A H -0.105509 0.519785 1.304067 0.120 Uiso 1 1 calc R . . . .
H23B H -0.032545 0.491255 1.279292 0.120 Uiso 1 1 calc R . . . .
C26 C -0.1897(4) 0.5706(5) 1.1894(4) 0.113(3) Uani 1 1 d . . . . .
H26A H -0.223263 0.563608 1.145046 0.135 Uiso 1 1 calc R . . . .
H26B H -0.221211 0.565306 1.222586 0.135 Uiso 1 1 calc R . . . .
C25 C -0.1240(5) 0.5166(4) 1.2019(4) 0.098(2) Uani 1 1 d . . . . .
H25 H -0.146616 0.468882 1.198205 0.118 Uiso 1 1 calc R . . . .
C11 C 0.3286(5) 0.2545(5) 1.1187(4) 0.102(2) Uani 1 1 d . . . . .
H11A H 0.355390 0.230903 1.159680 0.122 Uiso 1 1 calc R . . . .
H11B H 0.292663 0.289019 1.130183 0.122 Uiso 1 1 calc R . . . .
C17 C 0.4015(5) 0.1817(5) 1.0228(6) 0.116(3) Uani 1 1 d . . . . .
H17 H 0.438967 0.146410 1.013807 0.139 Uiso 1 1 calc R . . . .
C42 C 0.7144(7) 0.3492(6) 1.0360(4) 0.121(4) Uani 1 1 d . . . . .
H42 H 0.746376 0.315752 1.067369 0.145 Uiso 1 1 calc R . . . .
C41 C 0.7485(5) 0.3590(6) 0.9672(3) 0.134(4) Uani 1 1 d . . . . .
H41A H 0.798330 0.383807 0.977999 0.161 Uiso 1 1 calc R . . . .
H41B H 0.756855 0.312948 0.948937 0.161 Uiso 1 1 calc R . . . .
C44 C 0.7268(6) 0.4205(6) 1.0598(4) 0.123(4) Uani 1 1 d . . . . .
H44A H 0.780302 0.434503 1.060640 0.147 Uiso 1 1 calc R . . . .
H44B H 0.719042 0.423337 1.105358 0.147 Uiso 1 1 calc R . . . .
C14 C 0.4445(5) 0.2373(7) 1.0721(6) 0.138(4) Uani 1 1 d . . . . .
H14A H 0.470043 0.214497 1.113953 0.166 Uiso 1 1 calc R . . . .
H14B H 0.484555 0.259885 1.053337 0.166 Uiso 1 1 calc R . . . .
C15 C 0.3066(6) 0.2711(7) 0.9741(6) 0.138(4) Uani 1 1 d . . . . .
H15 H 0.279934 0.293126 0.931533 0.166 Uiso 1 1 calc R . . . .
C47 C 0.6684(13) 0.4727(4) 1.0131(8) 0.186(8) Uani 1 1 d . . . . .
H47 H 0.672617 0.520661 1.032040 0.223 Uiso 1 1 calc R . . . .
C13 C 0.3445(8) 0.3270(5) 1.0190(9) 0.154(5) Uani 1 1 d . . . . .
H13A H 0.305582 0.360122 1.027707 0.185 Uiso 1 1 calc R . . . .
H13B H 0.381124 0.352678 0.998509 0.185 Uiso 1 1 calc R . . . .
C43 C 0.6344(8) 0.3286(5) 1.0198(7) 0.129(4) Uani 1 1 d . . . . .
H43A H 0.630867 0.281294 1.000692 0.154 Uiso 1 1 calc R . . . .
H43B H 0.615896 0.326096 1.061128 0.154 Uiso 1 1 calc R . . . .
C49 C 0.6135(5) 0.3659(7) 0.9089(4) 0.145(5) Uani 1 1 d . . . . .
H49A H 0.616261 0.316360 0.896906 0.174 Uiso 1 1 calc R . . . .
H49B H 0.576761 0.389528 0.872850 0.174 Uiso 1 1 calc R . . . .
C12 C 0.3886(7) 0.2919(8) 1.0858(7) 0.148(4) Uani 1 1 d . . . . .
H12 H 0.416913 0.328090 1.116376 0.178 Uiso 1 1 calc R . . . .
C16 C 0.3597(6) 0.2153(7) 0.9584(5) 0.138(4) Uani 1 1 d . . . . .
H16A H 0.397243 0.236003 0.935542 0.165 Uiso 1 1 calc R . . . .
H16B H 0.329531 0.179838 0.929015 0.165 Uiso 1 1 calc R . . . .
C45 C 0.5851(7) 0.3723(12) 0.9756(5) 0.172(7) Uani 1 1 d . . . . .
H45 H 0.530921 0.355378 0.968888 0.206 Uiso 1 1 calc R . . . .
C46 C 0.5906(10) 0.4486(12) 0.9998(6) 0.193(8) Uani 1 1 d . . . . .
H46A H 0.558386 0.478409 0.965705 0.232 Uiso 1 1 calc R . . . .
H46B H 0.570661 0.452106 1.040410 0.232 Uiso 1 1 calc R . . . .
C48 C 0.6845(9) 0.4727(4) 0.9386(5) 0.161(6) Uani 1 1 d . . . . .
H48A H 0.641316 0.495436 0.907540 0.194 Uiso 1 1 calc R . . . .
H48B H 0.732113 0.498892 0.938252 0.194 Uiso 1 1 calc R . . . .
O2 O -0.2657(3) 0.1600(3) 0.9923(3) 0.128(2) Uiso 1 1 d D U . . .
C4 C -0.2968(4) 0.0931(3) 0.9933(4) 0.130(3) Uiso 1 1 d DG U . . .
H4A H -0.264068 0.065878 1.029267 0.156 Uiso 1 1 calc R . . . .
H4B H -0.296594 0.069480 0.951111 0.156 Uiso 1 1 calc R . . . .
C5 C -0.3807(3) 0.0946(4) 1.0037(4) 0.392(16) Uiso 1 1 d DG U . . .
F4 F -0.3855(5) 0.1263(5) 1.0625(4) 0.264(5) Uiso 1 1 d DG U . . .
F6 F -0.4086(6) 0.0271(4) 1.0060(6) 0.363(8) Uiso 1 1 d DG U . . .
F5 F -0.4310(3) 0.1290(7) 0.9537(5) 0.444(11) Uiso 1 1 d DG U . . .
O1 O 0.11438(3) 0.13429(2) 0.86160(2) 0.254(5) Uiso 1 1 d D U . . .
C1 C 0.1019(4) 0.0916(4) 0.8068(3) 0.219(7) Uiso 1 1 d DG U . . .
H1A H 0.058967 0.111163 0.773127 0.262 Uiso 1 1 calc R . . . .
H1B H 0.085311 0.045592 0.819592 0.262 Uiso 1 1 calc R . . . .
C2 C 0.1718(6) 0.0807(5) 0.7744(4) 0.48(2) Uiso 1 1 d DG U . . .
F1 F 0.1976(10) 0.1426(7) 0.7527(7) 0.447(11) Uiso 1 1 d DG U . . .
F3 F 0.1514(9) 0.0376(7) 0.7192(5) 0.381(9) Uiso 1 1 d DG U . . .
F2 F 0.2339(7) 0.0503(10) 0.8166(6) 0.64(2) Uiso 1 1 d DG U . . .
O22A O -0.0435(6) 0.2454(3) 0.9660(4) 0.159(4) Uani 0.885(8) 1 d . . P A -1
O23A O -0.0916(6) 0.2565(3) 0.8632(4) 0.156(4) Uani 0.885(8) 1 d . . P A -1

loop_
_atom_site_aniso_label
_atom_site_aniso_U_11
_atom_site_aniso_U_22
_atom_site_aniso_U_33
_atom_site_aniso_U_23
_atom_site_aniso_U_13
_atom_site_aniso_U_12
O107 0.064(2) 0.0307(17) 0.0498(19) 0.0057(14) 0.0109(16) 0.0005(15)
O104 0.062(2) 0.0317(16) 0.053(2) -0.0092(14) 0.0140(16) -0.0034(15)
O101 0.087(3) 0.051(2) 0.0334(18) 0.0030(15) -0.0014(17) -0.006(2)
O207 0.070(2) 0.039(2) 0.083(3) -0.0148(18) 0.031(2) -0.0106(17)
O109 0.115(3) 0.048(2) 0.070(3) -0.0177(19) 0.032(2) -0.041(2)
O204 0.080(3) 0.065(2) 0.058(2) -0.0253(19) 0.0186(19) -0.004(2)
N101 0.073(3) 0.040(2) 0.047(3) 0.0085(19) 0.017(2) 0.004(2)
N102 0.066(3) 0.046(2) 0.038(2) -0.0047(18) 0.002(2) 0.007(2)
N103 0.064(3) 0.043(2) 0.036(2) -0.0064(18) 0.0121(19) -0.002(2)
O103 0.139(4) 0.040(2) 0.067(3) 0.0041(19) 0.034(2) 0.025(2)
N10 0.056(2) 0.042(2) 0.051(2) 0.0034(18) 0.0198(19) -0.0040(19)
O102 0.164(5) 0.051(2) 0.051(3) 0.0188(19) 0.007(3) 0.007(3)
O108 0.157(5) 0.062(2) 0.054(3) -0.018(2) 0.045(3) -0.004(3)
N30 0.051(2) 0.052(2) 0.054(2) -0.0154(19) 0.0165(19) -0.0065(19)
O206 0.098(3) 0.101(3) 0.049(2) -0.003(2) 0.002(2) -0.015(3)
N202 0.058(3) 0.055(3) 0.055(3) -0.006(2) 0.012(2) -0.011(2)
O201 0.144(4) 0.064(3) 0.071(3) 0.010(2) 0.037(3) -0.014(3)
C105 0.046(2) 0.028(2) 0.039(2) -0.0013(18) 0.0109(19) 0.0014(19)
C104 0.052(3) 0.038(2) 0.030(2) 0.0027(19) 0.0086(19) -0.001(2)
N20 0.073(3) 0.044(2) 0.053(3) 0.0021(19) 0.004(2) 0.006(2)
C103 0.044(2) 0.029(2) 0.043(3) -0.0030(19) 0.013(2) -0.0011(19)
N203 0.083(3) 0.067(3) 0.054(3) -0.014(3) 0.026(2) -0.009(3)
N40 0.072(3) 0.050(2) 0.053(3) -0.0069(19) 0.023(2) -0.013(2)
O205 0.095(2) 0.0838(19) 0.0790(19) 0.0018(15) 0.0241(16) -0.0148(16)
O209 0.115(4) 0.086(3) 0.069(3) -0.031(2) 0.016(2) 0.026(3)
C102 0.049(3) 0.031(2) 0.038(2) 0.0047(18) 0.011(2) 0.001(2)
C204 0.049(3) 0.052(3) 0.044(3) -0.004(2) 0.011(2) -0.006(2)
C106 0.047(3) 0.034(2) 0.037(2) -0.0073(19) 0.0119(19) -0.005(2)
C203 0.046(3) 0.047(3) 0.053(3) -0.014(2) 0.009(2) -0.005(2)
C205 0.041(2) 0.041(3) 0.058(3) -0.014(2) 0.015(2) -0.008(2)
C101 0.047(3) 0.042(3) 0.037(3) 0.001(2) 0.010(2) -0.002(2)
C206 0.062(3) 0.053(3) 0.042(3) -0.013(2) 0.016(2) -0.008(2)
C30 0.043(3) 0.051(3) 0.045(3) -0.005(2) 0.013(2) 0.003(2)
O106 0.149(5) 0.215(7) 0.038(3) 0.008(3) 0.028(3) 0.038(5)
C201 0.072(3) 0.050(3) 0.056(3) -0.001(2) 0.028(3) -0.012(3)
C40 0.056(3) 0.041(2) 0.036(2) -0.004(2) 0.010(2) -0.009(2)
C202 0.070(3) 0.035(3) 0.059(3) -0.016(2) 0.016(3) -0.013(2)
C10 0.046(3) 0.045(3) 0.054(3) 0.016(2) 0.021(2) 0.001(2)
C39 0.059(3) 0.055(3) 0.058(3) -0.003(3) 0.017(3) -0.009(3)
C38 0.063(3) 0.054(3) 0.054(3) 0.004(2) 0.017(3) 0.007(3)
O105 0.113(5) 0.322(11) 0.057(3) -0.011(4) -0.016(3) 0.086(6)
C20 0.060(3) 0.047(3) 0.043(3) -0.007(2) 0.006(2) 0.006(2)
C31 0.054(3) 0.063(3) 0.049(3) -0.010(2) 0.003(2) 0.005(3)
O208 0.394(13) 0.084(4) 0.052(3) -0.006(3) 0.047(5) 0.035(5)
C32 0.072(4) 0.081(4) 0.042(3) -0.014(3) 0.003(3) 0.019(3)
C37 0.076(4) 0.077(4) 0.057(3) -0.002(3) 0.013(3) 0.033(3)
C34 0.084(4) 0.073(4) 0.064(4) -0.015(3) 0.022(3) 0.019(3)
C21 0.062(3) 0.084(4) 0.055(3) -0.013(3) -0.004(3) 0.004(3)
C28 0.082(4) 0.084(4) 0.050(3) -0.008(3) -0.001(3) 0.033(4)
C35 0.068(4) 0.082(4) 0.062(4) -0.003(3) 0.030(3) -0.006(3)
O202 0.098(3) 0.098(3) 0.098(3) 0.00000(10) 0.0221(6) 0.00000(10)
C29 0.075(4) 0.060(3) 0.078(4) -0.017(3) 0.023(3) -0.014(3)
C36 0.058(3) 0.114(5) 0.062(4) -0.012(4) 0.022(3) 0.008(4)
C33 0.089(4) 0.090(5) 0.061(4) 0.011(3) 0.034(3) 0.016(4)
O203 0.099(3) 0.099(3) 0.099(3) 0.00000(10) 0.0223(6) 0.00000(10)
C22 0.078(4) 0.130(6) 0.044(3) -0.012(4) 0.000(3) 0.021(4)
C19 0.056(3) 0.116(6) 0.091(5) 0.052(4) 0.026(3) 0.011(4)
C27 0.075(4) 0.133(7) 0.068(4) -0.026(4) 0.000(3) 0.048(5)
C18 0.078(4) 0.067(4) 0.135(6) 0.029(4) 0.060(4) 0.010(3)
C24 0.105(5) 0.115(6) 0.062(4) -0.035(4) 0.020(4) 0.013(5)
C23 0.118(6) 0.100(6) 0.096(6) 0.010(4) 0.050(5) 0.000(5)
C26 0.071(5) 0.156(8) 0.117(7) -0.067(6) 0.034(4) -0.024(5)
C25 0.111(6) 0.097(5) 0.097(6) -0.026(4) 0.044(5) -0.026(5)
C11 0.099(5) 0.116(6) 0.097(5) -0.014(5) 0.034(4) -0.056(5)
C17 0.091(6) 0.109(6) 0.178(9) 0.064(7) 0.093(6) 0.035(5)
C42 0.149(9) 0.142(8) 0.050(4) -0.006(5) -0.023(5) 0.057(7)
C41 0.107(6) 0.245(12) 0.056(4) 0.045(6) 0.028(4) 0.086(7)
C44 0.118(7) 0.181(10) 0.062(5) 0.001(6) 0.004(4) -0.063(7)
C14 0.061(5) 0.173(10) 0.182(10) 0.096(9) 0.030(6) -0.004(6)
C15 0.102(6) 0.178(10) 0.145(8) 0.133(8) 0.049(6) 0.033(7)
C47 0.38(2) 0.045(4) 0.208(13) -0.021(6) 0.228(16) 0.008(8)
C13 0.136(9) 0.085(6) 0.278(17) 0.060(9) 0.124(11) -0.004(6)
C43 0.170(11) 0.113(7) 0.126(8) -0.008(6) 0.084(8) -0.051(7)
C49 0.106(6) 0.272(13) 0.068(5) -0.048(6) 0.041(4) -0.093(8)
C12 0.106(7) 0.164(10) 0.191(12) -0.046(9) 0.065(8) -0.085(8)
C16 0.122(7) 0.194(10) 0.125(8) 0.055(7) 0.085(6) 0.022(8)
C45 0.099(7) 0.34(2) 0.077(6) 0.014(10) 0.025(5) -0.109(11)
C46 0.167(12) 0.30(2) 0.106(9) -0.008(11) 0.027(9) 0.153(14)
C48 0.357(17) 0.052(4) 0.125(7) 0.004(4) 0.159(10) 0.013(6)
O22A 0.284(11) 0.079(4) 0.096(5) -0.032(4) 0.007(6) -0.058(5)
O23A 0.275(10) 0.055(3) 0.111(6) 0.008(3) -0.011(6) -0.036(5)

loop_
_atom_type_symbol
_atom_type_description
_atom_type_scat_dispersion_real
_atom_type_scat_dispersion_imag
_atom_type_scat_source
C C 0.0033 0.0016 'International Tables Vol C Tables 4.2.6.8 and 6.1.1.4'
H H 0.0000 0.0000 'International Tables Vol C Tables 4.2.6.8 and 6.1.1.4'
F F 0.0171 0.0103 'International Tables Vol C Tables 4.2.6.8 and 6.1.1.4'
N N 0.0061 0.0033 'International Tables Vol C Tables 4.2.6.8 and 6.1.1.4'
O O 0.0106 0.0060 'International Tables Vol C Tables 4.2.6.8 and 6.1.1.4'

loop_
_geom_angle_atom_site_label_1
_geom_angle_atom_site_label_2
_geom_angle_atom_site_label_3
_geom_angle
C101 O101 H101 109.5
O103 N101 O102 116.9(4)
O103 N101 C102 123.4(4)
O102 N101 C102 119.7(4)
O106 N102 C104 121.4(5)
O105 N102 C104 120.2(5)
O105 N102 O106 118.4(5)
O109 N103 O108 121.0(4)
O109 N103 C106 119.8(4)
O108 N103 C106 119.2(4)
H10A N10 H10B 109.5
H10A N10 H10C 109.5
H10B N10 H10C 109.5
C10 N10 H10A 109.5
C10 N10 H10B 109.5
C10 N10 H10C 109.5
H30A N30 H30B 109.5
H30A N30 H30C 109.5
H30B N30 H30C 109.5
C30 N30 H30A 109.5
C30 N30 H30B 109.5
C30 N30 H30C 109.5
O206 N202 O205 120.0(4)
O206 N202 C204 119.8(4)
O205 N202 C204 120.2(4)
C201 O201 H201 109.5
O107 C105 C104 122.1(4)
O107 C105 C106 123.1(4)
C104 C105 C106 114.7(4)
C105 C104 N102 116.6(4)
C103 C104 N102 116.5(4)
C103 C104 C105 126.9(4)
H20A N20 H20B 109.5
H20A N20 H20C 109.5
H20B N20 H20C 109.5
C20 N20 H20A 109.5
C20 N20 H20B 109.5
C20 N20 H20C 109.5
O104 C103 C104 121.9(4)
O104 C103 C102 123.8(4)
C104 C103 C102 114.3(4)
O209 N203 C206 122.5(5)
O209 N203 O208 116.2(5)
O208 N203 C206 121.2(5)
H40A N40 H40B 109.5
H40A N40 H40C 109.5
H40B N40 H40C 109.5
C40 N40 H40A 109.5
C40 N40 H40B 109.5
C40 N40 H40C 109.5
N101 C102 C103 119.2(4)
N101 C102 C101 119.8(4)
C101 C102 C103 121.0(4)
N202 C204 C205 117.5(4)
C203 C204 N202 117.4(4)
C203 C204 C205 125.1(5)
C105 C106 N103 119.3(4)
C101 C106 N103 117.3(4)
C101 C106 C105 123.3(4)
O204 C203 C204 124.2(5)
O204 C203 C202 119.8(4)
C204 C203 C202 115.8(4)
O202 N201 C202 121(3)
O202 N201 O203 117(3)
O202 N201 O22A 75(3)
O202 N201 O23A 77(3)
O203 N201 C202 114.4(5)
O203 N201 O22A 50.9(6)
O22A N201 C202 122.1(6)
O23A N201 C202 121.2(6)
O23A N201 O203 98.6(6)
O23A N201 O22A 116.6(7)
O207 C205 C204 123.0(5)
O207 C205 C206 122.5(4)
C204 C205 C206 114.5(4)
O101 C101 C102 121.7(4)
O101 C101 C106 118.9(4)
C106 C101 C102 119.4(4)
N203 C206 C205 118.7(5)
N203 C206 C201 119.2(5)
C201 C206 C205 122.0(4)
N30 C30 C39 108.3(4)
N30 C30 C38 109.3(4)
N30 C30 C31 110.3(4)
C38 C30 C39 109.6(4)
C31 C30 C39 110.2(4)
C31 C30 C38 109.2(4)
O201 C201 C206 119.1(5)
O201 C201 C202 121.5(5)
C202 C201 C206 119.4(5)
C41 C40 N40 109.7(5)
C41 C40 C49 109.3(7)
C41 C40 C48 112.9(8)
C49 C40 N40 108.4(4)
C48 C40 N40 109.6(4)
C48 C40 C49 106.7(8)
N201 C202 C203 116.6(5)
C201 C202 C203 122.6(4)
C201 C202 N201 120.6(5)
N10 C10 C18 109.4(4)
C19 C10 N10 108.6(4)
C19 C10 C18 109.0(5)
C19 C10 C11 111.6(6)
C11 C10 N10 108.9(4)
C11 C10 C18 109.3(6)
C30 C39 H39A 110.1
C30 C39 H39B 110.1
H39A C39 H39B 108.4
C35 C39 C30 108.2(4)
C35 C39 H39A 110.1
C35 C39 H39B 110.1
C30 C38 H38A 109.9
C30 C38 H38B 109.9
H38A C38 H38B 108.3
C37 C38 C30 109.1(4)
C37 C38 H38A 109.9
C37 C38 H38B 109.9
N20 C20 C21 109.8(4)
N20 C20 C28 109.7(4)
N20 C20 C29 108.1(4)
C28 C20 C21 109.8(4)
C29 C20 C21 109.7(5)
C29 C20 C28 109.7(5)
C30 C31 H31A 109.7
C30 C31 H31B 109.7
C30 C31 C32 109.6(4)
H31A C31 H31B 108.2
C32 C31 H31A 109.7
C32 C31 H31B 109.7
C31 C32 H32 109.5
C31 C32 C33 109.8(5)
C34 C32 C31 108.4(5)
C34 C32 H32 109.5
C34 C32 C33 110.2(5)
C33 C32 H32 109.5
C38 C37 H37 109.4
C38 C37 C34 110.0(5)
C38 C37 C36 109.2(5)
C34 C37 H37 109.4
C34 C37 C36 109.4(5)
C36 C37 H37 109.4
C32 C34 C37 109.5(5)
C32 C34 H34A 109.8
C32 C34 H34B 109.8
C37 C34 H34A 109.8
C37 C34 H34B 109.8
H34A C34 H34B 108.2
C20 C21 H21A 110.1
C20 C21 H21B 110.1
C20 C21 C22 108.1(5)
H21A C21 H21B 108.4
C22 C21 H21A 110.1
C22 C21 H21B 110.1
C20 C28 H28A 110.0
C20 C28 H28B 110.0
C20 C28 C27 108.6(5)
H28A C28 H28B 108.4
C27 C28 H28A 110.0
C27 C28 H28B 110.0
C39 C35 H35 108.7
C36 C35 C39 110.6(5)
C36 C35 H35 108.7
C36 C35 C33 110.9(5)
C33 C35 C39 109.2(5)
C33 C35 H35 108.7
N201 O202 O22A 57(2)
N201 O202 O23A 54(2)
O23A O202 O22A 93(3)
C20 C29 H29A 109.9
C20 C29 H29B 109.9
C20 C29 C25 108.8(5)
H29A C29 H29B 108.3
C25 C29 H29A 109.9
C25 C29 H29B 109.9
C37 C36 H36A 109.9
C37 C36 H36B 109.9
C35 C36 C37 108.9(5)
C35 C36 H36A 109.9
C35 C36 H36B 109.9
H36A C36 H36B 108.3
C32 C33 H33A 110.0
C32 C33 H33B 110.0
C35 C33 C32 108.4(5)
C35 C33 H33A 110.0
C35 C33 H33B 110.0
H33A C33 H33B 108.4
O22A O203 N201 66.5(5)
C21 C22 H22 109.3
C24 C22 C21 108.0(6)
C24 C22 H22 109.3
C23 C22 C21 110.1(6)
C23 C22 H22 109.3
C23 C22 C24 110.8(6)
C10 C19 H19A 110.2
C10 C19 H19B 110.2
C10 C19 C15 107.6(5)
H19A C19 H19B 108.5
C15 C19 H19A 110.2
C15 C19 H19B 110.2
C28 C27 H27 108.6
C28 C27 C24 109.6(6)
C24 C27 H27 108.6
C26 C27 C28 111.2(6)
C26 C27 H27 108.6
C26 C27 C24 110.3(7)
C10 C18 H18A 109.9
C10 C18 H18B 109.9
C10 C18 C17 109.0(5)
H18A C18 H18B 108.3
C17 C18 H18A 109.9
C17 C18 H18B 109.9
C22 C24 C27 107.4(5)
C22 C24 H24A 110.2
C22 C24 H24B 110.2
C27 C24 H24A 110.2
C27 C24 H24B 110.2
H24A C24 H24B 108.5
C22 C23 H23A 109.5
C22 C23 H23B 109.5
C22 C23 C25 110.5(6)
H23A C23 H23B 108.1
C25 C23 H23A 109.5
C25 C23 H23B 109.5
C27 C26 H26A 110.0
C27 C26 H26B 110.0
C27 C26 C25 108.3(6)
H26A C26 H26B 108.4
C25 C26 H26A 110.0
C25 C26 H26B 110.0
C29 C25 H25 109.1
C23 C25 C29 109.2(6)
C23 C25 C26 109.6(6)
C23 C25 H25 109.1
C26 C25 C29 110.7(7)
C26 C25 H25 109.1
C10 C11 H11A 109.9
C10 C11 H11B 109.9
C10 C11 C12 109.1(6)
H11A C11 H11B 108.3
C12 C11 H11A 109.9
C12 C11 H11B 109.9
C18 C17 H17 109.8
C14 C17 C18 108.0(8)
C14 C17 H17 109.8
C16 C17 C18 108.3(8)
C16 C17 H17 109.8
C16 C17 C14 111.0(8)
C41 C42 H42 111.3
C44 C42 H42 111.3
C44 C42 C41 97.3(9)
C43 C42 H42 111.3
C43 C42 C41 111.0(7)
C43 C42 C44 113.8(9)
C40 C41 C42 109.2(6)
C40 C41 H41A 109.8
C40 C41 H41B 109.8
C42 C41 H41A 109.8
C42 C41 H41B 109.8
H41A C41 H41B 108.3
C42 C44 H44A 109.5
C42 C44 H44B 109.5
C42 C44 C47 110.8(8)
H44A C44 H44B 108.1
C47 C44 H44A 109.5
C47 C44 H44B 109.5
C17 C14 H14A 109.5
C17 C14 H14B 109.5
H14A C14 H14B 108.1
C12 C14 C17 110.6(7)
C12 C14 H14A 109.5
C12 C14 H14B 109.5
C19 C15 H15 107.9
C13 C15 C19 108.7(9)
C13 C15 H15 107.9
C13 C15 C16 115.5(9)
C16 C15 C19 108.8(8)
C16 C15 H15 107.9
C44 C47 H47 111.0
C44 C47 C48 110.1(9)
C46 C47 C44 112.6(10)
C46 C47 H47 111.0
C46 C47 C48 100.8(15)
C48 C47 H47 111.0
C15 C13 H13A 110.1
C15 C13 H13B 110.1
C15 C13 C12 108.0(7)
H13A C13 H13B 108.4
C12 C13 H13A 110.1
C12 C13 H13B 110.1
C42 C43 H43A 108.4
C42 C43 H43B 108.4
H43A C43 H43B 107.5
C45 C43 C42 115.5(8)
C45 C43 H43A 108.4
C45 C43 H43B 108.4
C40 C49 H49A 109.8
C40 C49 H49B 109.8
C40 C49 C45 109.2(6)
H49A C49 H49B 108.3
C45 C49 H49A 109.8
C45 C49 H49B 109.8
C11 C12 C13 108.9(8)
C11 C12 H12 109.9
C14 C12 C11 107.8(10)
C14 C12 C13 110.3(9)
C14 C12 H12 109.9
C13 C12 H12 109.9
C17 C16 H16A 110.0
C17 C16 H16B 110.0
C15 C16 C17 108.6(7)
C15 C16 H16A 110.0
C15 C16 H16B 110.0
H16A C16 H16B 108.4
C43 C45 C49 104.4(14)
C43 C45 H45 110.0
C43 C45 C46 111.8(10)
C49 C45 H45 110.0
C46 C45 C49 110.4(11)
C46 C45 H45 110.0
C47 C46 C45 111.0(9)
C47 C46 H46A 109.4
C47 C46 H46B 109.4
C45 C46 H46A 109.4
C45 C46 H46B 109.4
H46A C46 H46B 108.0
C40 C48 C47 108.6(6)
C40 C48 H48A 110.0
C40 C48 H48B 110.0
C47 C48 H48A 110.0
C47 C48 H48B 110.0
H48A C48 H48B 108.4
O2 C4 H4A 109.1
O2 C4 H4B 109.1
O2 C4 C5 112.3
H4A C4 H4B 107.9
C5 C4 H4A 109.1
C5 C4 H4B 109.1
F4 C5 C4 112.5
F4 C5 F6 106.6
F6 C5 C4 110.4
F5 C5 C4 112.8
F5 C5 F4 107.1
F5 C5 F6 107.1
O1 C1 H1A 108.3
O1 C1 H1B 108.3
O1 C1 C2 116.1
H1A C1 H1B 107.4
C2 C1 H1A 108.3
C2 C1 H1B 108.3
F1 C2 C1 112.4
F1 C2 F3 106.7
F3 C2 C1 110.4
F2 C2 C1 112.8
F2 C2 F1 107.1
F2 C2 F3 107.1
N201 O22A O202 48(2)
O203 O22A N201 62.6(5)
O203 O22A O202 104(2)
N201 O23A O202 48.6(19)

loop_
_geom_bond_atom_site_label_1
_geom_bond_atom_site_label_2
_geom_bond_distance
O107 C105 1.268(5)
O104 C103 1.268(5)
O101 H101 0.8200
O101 C101 1.339(5)
O207 C205 1.241(6)
O109 N103 1.203(5)
O204 C203 1.264(6)
N101 O103 1.217(5)
N101 O102 1.258(5)
N101 C102 1.394(6)
N102 C104 1.440(6)
N102 O106 1.178(6)
N102 O105 1.175(7)
N103 O108 1.208(5)
N103 C106 1.453(6)
N10 H10A 0.8900
N10 H10B 0.8900
N10 H10C 0.8900
N10 C10 1.505(6)
N30 H30A 0.8900
N30 H30B 0.8900
N30 H30C 0.8900
N30 C30 1.493(6)
O206 N202 1.228(5)
N202 O205 1.240(4)
N202 C204 1.419(6)
O201 H201 0.8200
O201 C201 1.336(6)
C105 C104 1.408(6)
C105 C106 1.422(6)
C104 C103 1.398(6)
N20 H20A 0.8900
N20 H20B 0.8900
N20 H20C 0.8900
N20 C20 1.476(7)
C103 C102 1.469(6)
N203 O209 1.215(6)
N203 C206 1.399(7)
N203 O208 1.231(7)
N40 H40A 0.8900
N40 H40B 0.8900
N40 H40C 0.8900
N40 C40 1.498(6)
C102 C101 1.414(6)
C204 C203 1.397(7)
C204 C205 1.441(7)
C106 C101 1.380(6)
C203 C202 1.460(7)
N201 C202 1.410(8)
N201 O202 1.11(5)
N201 O203 1.211(6)
N201 O22A 1.250(8)
N201 O23A 1.203(8)
C205 C206 1.463(7)
C206 C201 1.415(7)
C30 C39 1.538(7)
C30 C38 1.516(7)
C30 C31 1.506(6)
C201 C202 1.365(7)
C40 C41 1.447(8)
C40 C49 1.491(9)
C40 C48 1.467(8)
C10 C19 1.494(7)
C10 C18 1.519(8)
C10 C11 1.499(9)
C39 H39A 0.9700
C39 H39B 0.9700
C39 C35 1.526(8)
C38 H38A 0.9700
C38 H38B 0.9700
C38 C37 1.509(8)
C20 C21 1.539(7)
C20 C28 1.520(8)
C20 C29 1.515(7)
C31 H31A 0.9700
C31 H31B 0.9700
C31 C32 1.530(8)
C32 H32 0.9800
C32 C34 1.498(8)
C32 C33 1.535(9)
C37 H37 0.9800
C37 C34 1.523(8)
C37 C36 1.544(9)
C34 H34A 0.9700
C34 H34B 0.9700
C21 H21A 0.9700
C21 H21B 0.9700
C21 C22 1.565(9)
C28 H28A 0.9700
C28 H28B 0.9700
C28 C27 1.537(10)
C35 H35 0.9800
C35 C36 1.483(9)
C35 C33 1.523(9)
O202 O22A 1.44(5)
O202 O23A 1.44(5)
C29 H29A 0.9700
C29 H29B 0.9700
C29 C25 1.549(9)
C36 H36A 0.9700
C36 H36B 0.9700
C33 H33A 0.9700
C33 H33B 0.9700
O203 O22A 1.058(10)
C22 H22 0.9800
C22 C24 1.533(10)
C22 C23 1.492(11)
C19 H19A 0.9700
C19 H19B 0.9700
C19 C15 1.562(10)
C27 H27 0.9800
C27 C24 1.546(9)
C27 C26 1.500(12)
C18 H18A 0.9700
C18 H18B 0.9700
C18 C17 1.539(9)
C24 H24A 0.9700
C24 H24B 0.9700
C23 H23A 0.9700
C23 H23B 0.9700
C23 C25 1.495(11)
C26 H26A 0.9700
C26 H26B 0.9700
C26 C25 1.514(12)
C25 H25 0.9800
C11 H11A 0.9700
C11 H11B 0.9700
C11 C12 1.538(11)
C17 H17 0.9800
C17 C14 1.529(14)
C17 C16 1.494(12)
C42 H42 0.9800
C42 C41 1.653(12)
C42 C44 1.430(14)
C42 C43 1.419(14)
C41 H41A 0.9700
C41 H41B 0.9700
C44 H44A 0.9700
C44 H44B 0.9700
C44 C47 1.575(19)
C14 H14A 0.9700
C14 H14B 0.9700
C14 C12 1.490(15)
C15 H15 0.9800
C15 C13 1.455(16)
C15 C16 1.485(14)
C47 H47 0.9800
C47 C46 1.40(2)
C47 C48 1.605(12)
C13 H13A 0.9700
C13 H13B 0.9700
C13 C12 1.555(16)
C43 H43A 0.9700
C43 H43B 0.9700
C43 C45 1.372(17)
C49 H49A 0.9700
C49 H49B 0.9700
C49 C45 1.554(13)
C12 H12 0.9800
C16 H16A 0.9700
C16 H16B 0.9700
C45 H45 0.9800
C45 C46 1.52(2)
C46 H46A 0.9700
C46 H46B 0.9700
C48 H48A 0.9700
C48 H48B 0.9700
O2 C4 1.3767
C4 H4A 0.9700
C4 H4B 0.9700
C4 C5 1.5293
C5 F4 1.3582
C5 F6 1.3701
C5 F5 1.3530
O1 C1 1.3540
C1 H1A 0.9700
C1 H1B 0.9700
C1 C2 1.5295
C2 F1 1.3604
C2 F3 1.3704
C2 F2 1.3526
